data_2215619
loop_
_publ_author_name
'Betz, Richard'
'Kl\"ufers, Peter'

_publ_section_title
;
 <i>rac</i>-<i>trans</i>-Cycloheptane-1,2-diol
;
_journal_coeditor_code NG2328
_journal_issue 10
_journal_name_full 'Acta Crystallographica Section E'
_journal_page_first o4129
_journal_page_last o4129
_journal_paper_doi 10.1107/S1600536807045746
_journal_volume 63
_journal_year 2007
_chemical_formula_iupac 'C7 H14 O2'
_chemical_formula_moiety 'C7 H14 O2'
_chemical_formula_sum 'C7 H14 O2'
_chemical_formula_weight 130.18
_chemical_name_common rac-trans-cycloheptane-1,2-diol
_chemical_name_systematic
;
<i>rac</i>-<i>trans</i>-Cycloheptane-1,2-diol
;
_space_group_IT_number 61
_symmetry_cell_setting orthorhombic
_symmetry_space_group_name_Hall '-P 2ac 2ab'
_symmetry_space_group_name_H-M 'P b c a'
_atom_sites_solution_hydrogens geom
_atom_sites_solution_primary direct
_atom_sites_solution_secondary difmap
_audit_creation_method 'form98_non/compatible with shelxl97-2'
_cell_angle_alpha 90.00
_cell_angle_beta 90.00
_cell_angle_gamma 90.00
_cell_formula_units_Z 8
_cell_length_a 10.1290(3)
_cell_length_b 7.2290(2)
_cell_length_c 20.0750(7)
_cell_measurement_reflns_used 1964
_cell_measurement_temperature 200(2)
_cell_measurement_theta_max 27.485
_cell_measurement_theta_min 3.134
_cell_volume 1469.94(8)
_computing_cell_refinement 'SCALEPACK (Otwinowski & Minor, 1997)'
_computing_data_collection 'COLLECT (Nonius, 2004)'
_computing_data_reduction
;
SCALEPACK (Otwinowski & Minor, 1997) and DENZO (Otwinowski & Minor,
1997)
;
_computing_molecular_graphics 'ORTEPIII (Burnett & Johnson, 1996)'
_computing_publication_material 'SHELXL97 (Sheldrick, 1997)'
_computing_structure_refinement 'SHELXL97 (Sheldrick, 1997)'
_computing_structure_solution 'SIR97 (Altomare <i>et al.</i>,  1999)'
_diffrn_ambient_temperature 200(2)
_diffrn_measured_fraction_theta_full 0.993
_diffrn_measured_fraction_theta_max 0.993
_diffrn_measurement_device '95mm CCD camera on \k-goniostat'
_diffrn_measurement_device_type 'Nonius KappaCCD area-detector'
_diffrn_measurement_method '\f and \w'
_diffrn_radiation_monochromator 'MONTEL, graded multilayered X-ray optics'
_diffrn_radiation_source 'rotating anode'
_diffrn_radiation_type MoK\a
_diffrn_radiation_wavelength 0.71073
_diffrn_reflns_av_R_equivalents 0.0283
_diffrn_reflns_av_sigmaI/netI 0.0430
_diffrn_reflns_limit_h_max 13
_diffrn_reflns_limit_h_min -13
_diffrn_reflns_limit_k_max 9
_diffrn_reflns_limit_k_min -9
_diffrn_reflns_limit_l_max 25
_diffrn_reflns_limit_l_min -26
_diffrn_reflns_number 3095
_diffrn_reflns_theta_full 27.51
_diffrn_reflns_theta_max 27.51
_diffrn_reflns_theta_min 3.61
_exptl_absorpt_coefficient_mu 0.084
_exptl_absorpt_correction_type none
_exptl_crystal_colour colourless
_exptl_crystal_density_diffrn 1.176
_exptl_crystal_density_method 'not measured'
_exptl_crystal_description block
_exptl_crystal_F_000 576
_exptl_crystal_size_max 0.24
_exptl_crystal_size_mid 0.15
_exptl_crystal_size_min 0.06
_refine_diff_density_max 0.132
_refine_diff_density_min -0.181
_refine_ls_extinction_method none
_refine_ls_goodness_of_fit_ref 1.047
_refine_ls_hydrogen_treatment mixed
_refine_ls_matrix_type full
_refine_ls_number_parameters 102
_refine_ls_number_reflns 1685
_refine_ls_number_restraints 0
_refine_ls_restrained_S_all 1.047
_refine_ls_R_factor_all 0.0761
_refine_ls_R_factor_gt 0.0421
_refine_ls_shift/su_max 0.000
_refine_ls_shift/su_mean 0.000
_refine_ls_structure_factor_coef Fsqd
_refine_ls_weighting_details 'calc w = 1/[\s^2^(Fo^2^)+(0.0558P)^2^+0.1228P] where P=(Fo^2^+2Fc^2^)/3'
_refine_ls_weighting_scheme calc
_refine_ls_wR_factor_gt 0.1012
_refine_ls_wR_factor_ref 0.1130
_reflns_number_gt 1118
_reflns_number_total 1682
_reflns_threshold_expression I>2\s(I)
_cod_data_source_file ng2328.cif
_cod_data_source_block I
_cod_database_code 2215619
_cod_database_fobs_code 2215619

loop_
_symmetry_equiv_pos_as_xyz
'x, y, z'
'-x+1/2, -y, z+1/2'
'x+1/2, -y+1/2, -z'
'-x, y+1/2, -z+1/2'
'-x, -y, -z'
'x-1/2, y, -z-1/2'
'-x-1/2, y-1/2, z'
'x, -y-1/2, z-1/2'

loop_
_atom_site_type_symbol
_atom_site_label
_atom_site_fract_x
_atom_site_fract_y
_atom_site_fract_z
_atom_site_U_iso_or_equiv
_atom_site_adp_type
_atom_site_calc_flag
_atom_site_refinement_flags
_atom_site_occupancy
O O1 -0.13320(10) 0.85835(13) 0.03853(5) 0.0407(3) Uani d . 1
H H81 -0.2133(17) 0.819(2) 0.0249(8) 0.063(5) Uiso d . 1
O O2 0.12953(8) 0.78401(14) 0.00365(5) 0.0396(3) Uani d . 1
H H82 0.1148(16) 0.898(3) -0.0124(10) 0.070(6) Uiso d . 1
C C1 -0.06343(12) 0.70624(17) 0.06767(6) 0.0296(3) Uani d . 1
H H1 -0.0705 0.5979 0.0369 0.032(3) Uiso calc R 1
C C2 0.08021(12) 0.76549(18) 0.07061(6) 0.0306(3) Uani d . 1
H H2 0.0849 0.8892 0.0928 0.026(3) Uiso calc R 1
C C3 0.17267(13) 0.63419(18) 0.10705(7) 0.0369(4) Uani d . 1
H H31 0.2649 0.6714 0.0978 0.040(4) Uiso calc R 1
H H32 0.1601 0.5078 0.0891 0.040(4) Uiso calc R 1
C C4 0.15183(14) 0.6295(2) 0.18236(8) 0.0431(4) Uani d . 1
H H41 0.2372 0.5996 0.2038 0.051(4) Uiso calc R 1
H H42 0.1261 0.7549 0.1972 0.055(5) Uiso calc R 1
C C5 0.04863(14) 0.4926(2) 0.20740(7) 0.0450(4) Uani d . 1
H H51 0.0199 0.5317 0.2524 0.060(5) Uiso calc R 1
H H52 0.0907 0.3696 0.2118 0.053(4) Uiso calc R 1
C C6 -0.07353(14) 0.4732(2) 0.16324(7) 0.0420(4) Uani d . 1
H H61 -0.1446 0.4148 0.1898 0.057(5) Uiso calc R 1
H H62 -0.0521 0.3883 0.1261 0.049(4) Uiso calc R 1
C C7 -0.12639(12) 0.65375(19) 0.13391(7) 0.0354(3) Uani d . 1
H H71 -0.2229 0.6420 0.1276 0.048(4) Uiso calc R 1
H H72 -0.1110 0.7549 0.1662 0.044(4) Uiso calc R 1

loop_
_atom_site_aniso_label
_atom_site_aniso_U_11
_atom_site_aniso_U_22
_atom_site_aniso_U_33
_atom_site_aniso_U_12
_atom_site_aniso_U_13
_atom_site_aniso_U_23
O1 0.0333(5) 0.0345(6) 0.0544(7) -0.0006(4) -0.0094(5) 0.0118(4)
O2 0.0396(6) 0.0378(6) 0.0414(6) 0.0049(4) 0.0113(4) 0.0086(5)
C1 0.0299(7) 0.0270(7) 0.0320(7) 0.0012(5) -0.0037(5) 0.0006(5)
C2 0.0301(7) 0.0287(7) 0.0331(7) 0.0001(5) 0.0031(5) -0.0001(5)
C3 0.0290(7) 0.0381(8) 0.0436(9) 0.0024(6) 0.0005(6) 0.0029(6)
C4 0.0393(8) 0.0484(9) 0.0416(9) 0.0003(6) -0.0098(6) 0.0034(7)
C5 0.0476(8) 0.0488(9) 0.0387(9) 0.0023(7) -0.0023(7) 0.0090(7)
C6 0.0445(8) 0.0429(8) 0.0385(8) -0.0073(6) 0.0001(6) 0.0094(6)
C7 0.0278(7) 0.0429(8) 0.0356(8) -0.0016(6) 0.0008(6) -0.0004(6)

loop_
_atom_type_symbol
_atom_type_description
_atom_type_scat_dispersion_real
_atom_type_scat_dispersion_imag
_atom_type_scat_source
C C 0.0033 0.0016 'International Tables Vol C Tables 4.2.6.8 and 6.1.1.4'
H H 0.0000 0.0000 'International Tables Vol C Tables 4.2.6.8 and 6.1.1.4'
O O 0.0106 0.0060 'International Tables Vol C Tables 4.2.6.8 and 6.1.1.4'

loop_
_geom_angle_atom_site_label_1
_geom_angle_atom_site_label_2
_geom_angle_atom_site_label_3
_geom_angle
_geom_angle_publ_flag
C1 O1 H81 108.9(10) ?
C2 O2 H82 111.2(12) ?
O1 C1 C2 105.79(10) ?
O1 C1 C7 109.96(10) ?
C2 C1 C7 115.96(11) ?
O1 C1 H1 108.3 n
C2 C1 H1 108.3 n
C7 C1 H1 108.3 n
O2 C2 C1 108.81(10) ?
O2 C2 C3 107.05(10) ?
C1 C2 C3 115.65(11) ?
O2 C2 H2 108.4 n
C1 C2 H2 108.4 n
C3 C2 H2 108.4 n
C2 C3 C4 113.89(11) ?
C2 C3 H31 108.8 n
C4 C3 H31 108.8 n
C2 C3 H32 108.8 n
C4 C3 H32 108.8 n
H31 C3 H32 107.7 n
C5 C4 C3 115.84(12) ?
C5 C4 H41 108.3 n
C3 C4 H41 108.3 n
C5 C4 H42 108.3 n
C3 C4 H42 108.3 n
H41 C4 H42 107.4 n
C4 C5 C6 115.05(12) ?
C4 C5 H51 108.5 n
C6 C5 H51 108.5 n
C4 C5 H52 108.5 n
C6 C5 H52 108.5 n
H51 C5 H52 107.5 n
C5 C6 C7 115.36(12) ?
C5 C6 H61 108.4 n
C7 C6 H61 108.4 n
C5 C6 H62 108.4 n
C7 C6 H62 108.4 n
H61 C6 H62 107.5 n
C1 C7 C6 113.73(11) ?
C1 C7 H71 108.8 n
C6 C7 H71 108.8 n
C1 C7 H72 108.8 n
C6 C7 H72 108.8 n
H71 C7 H72 107.7 n

loop_
_geom_bond_atom_site_label_1
_geom_bond_atom_site_label_2
_geom_bond_distance
_geom_bond_publ_flag
O1 C1 1.4320(15) ?
O1 H81 0.903(18) ?
O2 C2 1.4403(15) ?
O2 H82 0.90(2) ?
C1 C2 1.5179(18) ?
C1 C7 1.5228(18) ?
C1 H1 1.0000 n
C2 C3 1.5209(18) ?
C2 H2 1.0000 n
C3 C4 1.527(2) ?
C3 H31 0.9900 n
C3 H32 0.9900 n
C4 C5 1.524(2) ?
C4 H41 0.9900 n
C4 H42 0.9900 n
C5 C6 1.529(2) ?
C5 H51 0.9900 n
C5 H52 0.9900 n
C6 C7 1.5288(19) ?
C6 H61 0.9900 n
C6 H62 0.9900 n
C7 H71 0.9900 n
C7 H72 0.9900 n

loop_
_geom_hbond_atom_site_label_D
_geom_hbond_atom_site_label_H
_geom_hbond_atom_site_label_A
_geom_hbond_site_symmetry_A
_geom_hbond_distance_DH
_geom_hbond_distance_HA
_geom_hbond_distance_DA
_geom_hbond_angle_DHA
O1 H81 O2 3_465 0.90(2) 1.85(2) 2.7481(13) 174.7(15)
O2 H82 O1 5_575 0.90(2) 1.84(2) 2.7208(14) 164.0(15)

loop_
_geom_torsion_atom_site_label_1
_geom_torsion_atom_site_label_2
_geom_torsion_atom_site_label_3
_geom_torsion_atom_site_label_4
_geom_torsion
_geom_torsion_publ_flag
O1 C1 C2 O2 -66.09(12) y
C7 C1 C2 O2 171.75(10) ?
O1 C1 C2 C3 173.44(10) ?
C7 C1 C2 C3 51.27(16) ?
O2 C2 C3 C4 168.11(10) ?
C1 C2 C3 C4 -70.47(15) ?
C2 C3 C4 C5 87.55(15) ?
C3 C4 C5 C6 -37.73(18) ?
C4 C5 C6 C7 -40.52(19) ?
O1 C1 C7 C6 170.39(11) ?
C2 C1 C7 C6 -69.68(15) ?
C5 C6 C7 C1 88.08(16) ?

loop_
_cod_related_entry_id
_cod_related_entry_database
_cod_related_entry_code
1 ChemSpider 102595
